data_7132447
loop_
_publ_author_name
'Liu, Jing'
'Liu, Deng-Yin'
'Yang, Qian'
'Zeng, Yao-Fu'
'Wang, Xiao-Li'
'Wang, Peng-Fei'
'Ruan, Yu-Jun'
'Wen, Miao-Miao'
'Zhang, Shang-Shi'
'Du, Li-da'
'Liu, Xu-Ge'

_publ_section_title
;
 Cp*Rh(III)-catalyzed regioselective cyclization of aromatic amides with
 allenes.
;
_journal_issue 5
_journal_name_full 'Chemical communications (Cambridge, England)'
_journal_page_first 598
_journal_page_last 601
_journal_paper_doi 10.1039/d3cc05342c
_journal_volume 60
_journal_year 2024
_chemical_formula_moiety 'C18 H13 Cl2 N O3'
_chemical_formula_sum 'C18 H13 Cl2 N O3'
_chemical_formula_weight 362.19
_space_group_crystal_system monoclinic
_space_group_IT_number 15
_space_group_name_Hall '-C 2yc'
_space_group_name_H-M_alt 'C 1 2/c 1'
_atom_sites_solution_hydrogens geom
_atom_sites_solution_primary dual
_audit_creation_date 2023-06-07
_audit_creation_method
;
Olex2 1.5-beta
(compiled 2022.04.07 svn.rca3783a0 for OlexSys, GUI svn.r6439)
;
_audit_update_record
;
2023-06-25 deposited with the CCDC.	2023-12-07 downloaded from the CCDC.
;
_cell_angle_alpha 90
_cell_angle_beta 94.524(5)
_cell_angle_gamma 90
_cell_formula_units_Z 8
_cell_length_a 30.7988(15)
_cell_length_b 4.6614(3)
_cell_length_c 22.7529(15)
_cell_measurement_reflns_used 4265
_cell_measurement_temperature 150.00(16)
_cell_measurement_theta_max 29.0220
_cell_measurement_theta_min 2.3260
_cell_volume 3256.4(3)
_computing_cell_refinement 'CrysAlisPro 1.171.38.43f (Rigaku OD, 2015)'
_computing_data_collection 'CrysAlisPro 1.171.38.43f (Rigaku OD, 2015)'
_computing_data_reduction 'CrysAlisPro 1.171.38.43f (Rigaku OD, 2015)'
_computing_molecular_graphics 'Olex2 1.5-beta (Dolomanov et al., 2009)'
_computing_publication_material 'Olex2 1.5-beta (Dolomanov et al., 2009)'
_computing_structure_refinement 'SHELXL 2018/3 (Sheldrick, 2015)'
_computing_structure_solution 'SHELXT 2018/2 (Sheldrick, 2018)'
_diffrn_ambient_environment N~2~
_diffrn_ambient_temperature 150.00(16)
_diffrn_detector 'CCD plate'
_diffrn_detector_area_resol_mean 5.2684
_diffrn_detector_type AtlasS2
_diffrn_measured_fraction_theta_full 0.999
_diffrn_measured_fraction_theta_max 0.999
_diffrn_measurement_details
;
List of Runs (angles in degrees, time in seconds):

  # Type    Start    End  Width  t~exp~   \w     \q     \k     \f   Frames
#--------------------------------------------------------------------------
  1  \w      5.00  85.00   1.00   10.00    --   11.90  38.00   0.00   80
  2  \w    -16.00  85.00   1.00   10.00    --   11.90  57.00  90.00  101
;
_diffrn_measurement_device 'four-circle diffractometer'
_diffrn_measurement_device_type 'SuperNova, Dual, Cu at zero, AtlasS2'
_diffrn_measurement_method '\w scans'
_diffrn_orient_matrix_type 'CrysAlisPro convention (1999,Acta A55,543-557)'
_diffrn_orient_matrix_UB_11 -0.0226128000
_diffrn_orient_matrix_UB_12 0.0273018000
_diffrn_orient_matrix_UB_13 0.0007346000
_diffrn_orient_matrix_UB_21 -0.0022881000
_diffrn_orient_matrix_UB_22 0.0024895000
_diffrn_orient_matrix_UB_23 -0.0312695000
_diffrn_orient_matrix_UB_31 -0.0041953000
_diffrn_orient_matrix_UB_32 -0.1495395000
_diffrn_orient_matrix_UB_33 -0.0003867000
_diffrn_radiation_monochromator mirror
_diffrn_radiation_probe x-ray
_diffrn_radiation_type 'Mo K\a'
_diffrn_radiation_wavelength 0.71073
_diffrn_reflns_av_R_equivalents 0.0380
_diffrn_reflns_av_unetI/netI 0.0519
_diffrn_reflns_Laue_measured_fraction_full 0.999
_diffrn_reflns_Laue_measured_fraction_max 0.999
_diffrn_reflns_limit_h_max 36
_diffrn_reflns_limit_h_min -22
_diffrn_reflns_limit_k_max 5
_diffrn_reflns_limit_k_min -4
_diffrn_reflns_limit_l_max 26
_diffrn_reflns_limit_l_min -27
_diffrn_reflns_number 6399
_diffrn_reflns_point_group_measured_fraction_full 0.999
_diffrn_reflns_point_group_measured_fraction_max 0.999
_diffrn_reflns_theta_full 24.998
_diffrn_reflns_theta_max 24.998
_diffrn_reflns_theta_min 2.147
_diffrn_source 'micro-focus sealed X-ray tube'
_diffrn_source_type 'SuperNova (Mo) X-ray Source'
_exptl_absorpt_coefficient_mu 0.415
_exptl_absorpt_correction_T_max 1.00000
_exptl_absorpt_correction_T_min 0.94443
_exptl_absorpt_correction_type multi-scan
_exptl_absorpt_process_details
;
CrysAlisPro 1.171.38.43f (Rigaku Oxford Diffraction, 2015)
Empirical absorption correction using spherical harmonics,
 implemented in SCALE3 ABSPACK scaling algorithm.
;
_exptl_crystal_colour 'light colourless'
_exptl_crystal_density_diffrn 1.478
_exptl_crystal_description block
_exptl_crystal_F_000 1488
_exptl_crystal_size_max 0.15
_exptl_crystal_size_mid 0.12
_exptl_crystal_size_min 0.1
_refine_diff_density_max 0.223
_refine_diff_density_min -0.233
_refine_diff_density_rms 0.053
_refine_ls_extinction_method none
_refine_ls_goodness_of_fit_ref 1.061
_refine_ls_hydrogen_treatment constr
_refine_ls_matrix_type full
_refine_ls_number_parameters 217
_refine_ls_number_reflns 2875
_refine_ls_number_restraints 0
_refine_ls_restrained_S_all 1.061
_refine_ls_R_factor_all 0.0481
_refine_ls_R_factor_gt 0.0392
_refine_ls_shift/su_max 0.001
_refine_ls_shift/su_mean 0.000
_refine_ls_structure_factor_coef Fsqd
_refine_ls_weighting_details 'w=1/[\s^2^(Fo^2^)+(0.0381P)^2^+0.9455P] where P=(Fo^2^+2Fc^2^)/3'
_refine_ls_weighting_scheme calc
_refine_ls_wR_factor_gt 0.0900
_refine_ls_wR_factor_ref 0.0970
_reflns_Friedel_coverage 0.000
_reflns_number_gt 2421
_reflns_number_total 2875
_reflns_threshold_expression 'I > 2\s(I)'
_cod_data_source_file d3cc05342c2.cif
_cod_data_source_block hn-cl
_cod_depositor_comments 'Adding full bibliography for 7132447--7132448.cif.'
_cod_database_code 7132447
_shelx_shelxl_version_number 2018/3
_shelx_space_group_comment
;
The symmetry employed for this shelxl refinement is uniquely defined
by the following loop, which should always be used as a source of
symmetry information in preference to the above space-group names.
They are only intended as comments.
;
_olex2_refinement_description
;
1. Fixed Uiso
 At 1.2 times of:
  All C(H) groups, All C(H,H) groups, All N(H) groups
2.a Secondary CH2 refined with riding coordinates:
 C10(H10A,H10B), C12(H12A,H12B)
2.b Aromatic/amide H refined with riding coordinates:
 N1(H1), C3(H3), C5(H5), C8(H8), C14(H14), C15(H15), C16(H16), C17(H17),
 C18(H18)
;
_olex2_date_sample_data_collection 2023-06-07
_olex2_submission_special_instructions 'No special instructions were received'
_oxdiff_exptl_absorpt_empirical_details
;
Empirical correction (ABSPACK) includes:
- Absorption correction using spherical harmonics
- Frame scaling
;
_oxdiff_exptl_absorpt_empirical_full_max 1.151
_oxdiff_exptl_absorpt_empirical_full_min 0.911

loop_
_space_group_symop_operation_xyz
'x, y, z'
'-x, y, -z+1/2'
'x+1/2, y+1/2, z'
'-x+1/2, y+1/2, -z+1/2'
'-x, -y, -z'
'x, -y, z-1/2'
'-x+1/2, -y+1/2, -z'
'x+1/2, -y+1/2, z-1/2'

loop_
_atom_site_label
_atom_site_type_symbol
_atom_site_fract_x
_atom_site_fract_y
_atom_site_fract_z
_atom_site_U_iso_or_equiv
_atom_site_adp_type
_atom_site_occupancy
_atom_site_site_symmetry_order
_atom_site_calc_flag
_atom_site_refinement_flags_posn
_atom_site_refinement_flags_adp
_atom_site_refinement_flags_occupancy
_atom_site_disorder_assembly
_atom_site_disorder_group
Cl1 Cl 0.46980(2) 0.67030(13) 0.60687(3) 0.03801(19) Uani 1 1 d . . . . .
Cl2 Cl 0.43131(2) -0.04428(10) 0.42564(2) 0.02952(17) Uani 1 1 d . . . . .
O1 O 0.30101(4) 0.8081(3) 0.54012(6) 0.0273(4) Uani 1 1 d . . . . .
O2 O 0.26211(5) 0.5733(3) 0.32000(7) 0.0295(4) Uani 1 1 d . . . . .
O3 O 0.20144(4) 0.3085(3) 0.31963(6) 0.0271(4) Uani 1 1 d . . . . .
N1 N 0.28569(5) 0.4963(3) 0.46476(7) 0.0219(4) Uani 1 1 d . . . . .
H1 H 0.258370 0.553348 0.462694 0.026 Uiso 1 1 calc R U . . .
C1 C 0.31377(6) 0.6213(4) 0.50656(9) 0.0221(5) Uani 1 1 d . . . . .
C2 C 0.35862(6) 0.5156(4) 0.50923(9) 0.0206(4) Uani 1 1 d . . . . .
C3 C 0.38880(6) 0.6267(4) 0.55246(9) 0.0244(5) Uani 1 1 d . . . . .
H3 H 0.380260 0.767716 0.579409 0.029 Uiso 1 1 calc R U . . .
C4 C 0.43086(7) 0.5290(4) 0.55536(9) 0.0258(5) Uani 1 1 d . . . . .
C5 C 0.44413(7) 0.3204(4) 0.51651(9) 0.0256(5) Uani 1 1 d . . . . .
H5 H 0.473392 0.254207 0.519283 0.031 Uiso 1 1 calc R U . . .
C6 C 0.41430(7) 0.2128(4) 0.47434(9) 0.0235(5) Uani 1 1 d . . . . .
C7 C 0.37043(6) 0.3052(4) 0.46884(9) 0.0205(5) Uani 1 1 d . . . . .
C8 C 0.33818(7) 0.1939(4) 0.42623(9) 0.0233(5) Uani 1 1 d . . . . .
H8 H 0.345946 0.054195 0.398525 0.028 Uiso 1 1 calc R U . . .
C9 C 0.29662(7) 0.2877(4) 0.42544(9) 0.0221(5) Uani 1 1 d . . . . .
C10 C 0.25954(7) 0.1713(4) 0.38582(10) 0.0260(5) Uani 1 1 d . . . . .
H10A H 0.235612 0.116891 0.410210 0.031 Uiso 1 1 calc R U . . .
H10B H 0.269389 -0.004966 0.366565 0.031 Uiso 1 1 calc R U . . .
C11 C 0.24205(6) 0.3776(4) 0.33886(9) 0.0209(5) Uani 1 1 d . . . . .
C12 C 0.18152(7) 0.4891(5) 0.27253(10) 0.0311(5) Uani 1 1 d . . . . .
H12A H 0.199689 0.490667 0.238528 0.037 Uiso 1 1 calc R U . . .
H12B H 0.178581 0.688541 0.286647 0.037 Uiso 1 1 calc R U . . .
C13 C 0.13763(7) 0.3646(4) 0.25489(9) 0.0260(5) Uani 1 1 d . . . . .
C14 C 0.13261(7) 0.1616(4) 0.21056(10) 0.0298(5) Uani 1 1 d . . . . .
H14 H 0.157092 0.103480 0.190600 0.036 Uiso 1 1 calc R U . . .
C15 C 0.09206(7) 0.0424(5) 0.19504(10) 0.0349(6) Uani 1 1 d . . . . .
H15 H 0.088809 -0.097313 0.164611 0.042 Uiso 1 1 calc R U . . .
C16 C 0.05649(7) 0.1273(5) 0.22390(10) 0.0355(6) Uani 1 1 d . . . . .
H16 H 0.028669 0.046190 0.213292 0.043 Uiso 1 1 calc R U . . .
C17 C 0.06121(8) 0.3286(5) 0.26793(11) 0.0408(6) Uani 1 1 d . . . . .
H17 H 0.036709 0.385875 0.287955 0.049 Uiso 1 1 calc R U . . .
C18 C 0.10142(8) 0.4476(5) 0.28308(11) 0.0376(6) Uani 1 1 d . . . . .
H18 H 0.104379 0.588653 0.313270 0.045 Uiso 1 1 calc R U . . .

loop_
_atom_site_aniso_label
_atom_site_aniso_U_11
_atom_site_aniso_U_22
_atom_site_aniso_U_33
_atom_site_aniso_U_23
_atom_site_aniso_U_13
_atom_site_aniso_U_12
Cl1 0.0221(3) 0.0553(4) 0.0349(4) -0.0046(3) -0.0090(2) -0.0023(3)
Cl2 0.0252(3) 0.0263(3) 0.0374(3) 0.0005(2) 0.0049(2) 0.0056(2)
O1 0.0185(8) 0.0363(8) 0.0270(8) -0.0057(7) 0.0023(6) 0.0018(6)
O2 0.0236(8) 0.0286(8) 0.0358(9) 0.0049(7) -0.0005(7) -0.0078(7)
O3 0.0175(8) 0.0330(8) 0.0297(9) 0.0064(7) -0.0050(6) -0.0054(6)
N1 0.0133(9) 0.0272(9) 0.0249(10) 0.0010(8) -0.0006(7) 0.0000(7)
C1 0.0170(11) 0.0261(11) 0.0237(11) 0.0035(9) 0.0036(9) -0.0023(9)
C2 0.0161(10) 0.0236(10) 0.0222(11) 0.0076(9) 0.0018(8) -0.0007(8)
C3 0.0203(12) 0.0304(11) 0.0223(11) 0.0014(9) 0.0013(9) -0.0016(9)
C4 0.0174(11) 0.0326(11) 0.0263(12) 0.0066(10) -0.0057(9) -0.0037(9)
C5 0.0166(11) 0.0286(11) 0.0315(13) 0.0101(10) 0.0013(9) 0.0019(9)
C6 0.0200(11) 0.0227(10) 0.0280(12) 0.0070(9) 0.0037(9) 0.0006(9)
C7 0.0183(11) 0.0208(10) 0.0222(11) 0.0075(8) 0.0007(9) -0.0014(8)
C8 0.0231(12) 0.0204(10) 0.0262(12) 0.0034(9) 0.0021(9) -0.0004(9)
C9 0.0231(11) 0.0216(10) 0.0214(11) 0.0036(9) 0.0002(9) -0.0029(9)
C10 0.0230(12) 0.0228(10) 0.0315(13) 0.0017(9) -0.0013(9) -0.0047(9)
C11 0.0166(11) 0.0221(10) 0.0238(11) -0.0064(9) 0.0011(9) -0.0012(9)
C12 0.0267(13) 0.0350(12) 0.0305(13) 0.0066(10) -0.0060(10) -0.0016(10)
C13 0.0211(11) 0.0289(11) 0.0267(12) 0.0055(10) -0.0055(9) 0.0002(9)
C14 0.0228(12) 0.0355(12) 0.0313(13) 0.0005(10) 0.0038(10) 0.0039(10)
C15 0.0337(14) 0.0394(13) 0.0306(13) -0.0081(11) -0.0027(10) -0.0029(11)
C16 0.0203(12) 0.0470(14) 0.0382(14) -0.0014(12) -0.0043(10) -0.0053(10)
C17 0.0227(13) 0.0572(16) 0.0431(16) -0.0125(13) 0.0066(11) 0.0004(11)
C18 0.0311(14) 0.0468(14) 0.0349(14) -0.0150(11) 0.0023(11) -0.0006(11)

loop_
_atom_type_symbol
_atom_type_description
_atom_type_scat_dispersion_real
_atom_type_scat_dispersion_imag
_atom_type_scat_source
C C 0.0033 0.0016 'International Tables Vol C Tables 4.2.6.8 and 6.1.1.4'
H H 0.0000 0.0000 'International Tables Vol C Tables 4.2.6.8 and 6.1.1.4'
Cl Cl 0.1484 0.1585 'International Tables Vol C Tables 4.2.6.8 and 6.1.1.4'
N N 0.0061 0.0033 'International Tables Vol C Tables 4.2.6.8 and 6.1.1.4'
O O 0.0106 0.0060 'International Tables Vol C Tables 4.2.6.8 and 6.1.1.4'

loop_
_geom_angle_atom_site_label_1
_geom_angle_atom_site_label_2
_geom_angle_atom_site_label_3
_geom_angle
_geom_angle_site_symmetry_1
_geom_angle_site_symmetry_3
_geom_angle_publ_flag
C11 O3 C12 115.55(15) . . ?
C1 N1 H1 117.3 . . ?
C1 N1 C9 125.35(17) . . ?
C9 N1 H1 117.3 . . ?
O1 C1 N1 120.91(18) . . ?
O1 C1 C2 123.64(18) . . ?
N1 C1 C2 115.44(17) . . ?
C3 C2 C1 118.51(18) . . ?
C3 C2 C7 121.61(18) . . ?
C7 C2 C1 119.87(18) . . ?
C2 C3 H3 120.5 . . ?
C4 C3 C2 119.0(2) . . ?
C4 C3 H3 120.5 . . ?
C3 C4 Cl1 120.38(17) . . ?
C3 C4 C5 121.59(19) . . ?
C5 C4 Cl1 118.01(16) . . ?
C4 C5 H5 120.5 . . ?
C6 C5 C4 118.98(19) . . ?
C6 C5 H5 120.5 . . ?
C5 C6 Cl2 118.62(16) . . ?
C5 C6 C7 122.25(19) . . ?
C7 C6 Cl2 119.13(15) . . ?
C2 C7 C6 116.60(18) . . ?
C2 C7 C8 119.51(18) . . ?
C6 C7 C8 123.88(19) . . ?
C7 C8 H8 120.1 . . ?
C9 C8 C7 119.89(19) . . ?
C9 C8 H8 120.1 . . ?
N1 C9 C10 115.55(17) . . ?
C8 C9 N1 119.89(18) . . ?
C8 C9 C10 124.51(19) . . ?
C9 C10 H10A 108.7 . . ?
C9 C10 H10B 108.7 . . ?
C9 C10 C11 114.12(16) . . ?
H10A C10 H10B 107.6 . . ?
C11 C10 H10A 108.7 . . ?
C11 C10 H10B 108.7 . . ?
O2 C11 O3 124.27(18) . . ?
O2 C11 C10 125.02(18) . . ?
O3 C11 C10 110.68(16) . . ?
O3 C12 H12A 110.3 . . ?
O3 C12 H12B 110.3 . . ?
O3 C12 C13 106.96(16) . . ?
H12A C12 H12B 108.6 . . ?
C13 C12 H12A 110.3 . . ?
C13 C12 H12B 110.3 . . ?
C14 C13 C12 120.5(2) . . ?
C14 C13 C18 118.8(2) . . ?
C18 C13 C12 120.7(2) . . ?
C13 C14 H14 119.8 . . ?
C13 C14 C15 120.5(2) . . ?
C15 C14 H14 119.8 . . ?
C14 C15 H15 120.1 . . ?
C16 C15 C14 119.8(2) . . ?
C16 C15 H15 120.1 . . ?
C15 C16 H16 120.0 . . ?
C17 C16 C15 120.1(2) . . ?
C17 C16 H16 120.0 . . ?
C16 C17 H17 120.0 . . ?
C16 C17 C18 120.0(2) . . ?
C18 C17 H17 120.0 . . ?
C13 C18 H18 119.6 . . ?
C17 C18 C13 120.9(2) . . ?
C17 C18 H18 119.6 . . ?

loop_
_geom_bond_atom_site_label_1
_geom_bond_atom_site_label_2
_geom_bond_distance
_geom_bond_site_symmetry_2
_geom_bond_publ_flag
Cl1 C4 1.739(2) . ?
Cl2 C6 1.741(2) . ?
O1 C1 1.242(2) . ?
O2 C11 1.200(2) . ?
O3 C11 1.332(2) . ?
O3 C12 1.459(2) . ?
N1 H1 0.8800 . ?
N1 C1 1.365(3) . ?
N1 C9 1.381(3) . ?
C1 C2 1.463(3) . ?
C2 C3 1.398(3) . ?
C2 C7 1.411(3) . ?
C3 H3 0.9500 . ?
C3 C4 1.370(3) . ?
C4 C5 1.396(3) . ?
C5 H5 0.9500 . ?
C5 C6 1.370(3) . ?
C6 C7 1.414(3) . ?
C7 C8 1.430(3) . ?
C8 H8 0.9500 . ?
C8 C9 1.351(3) . ?
C9 C10 1.499(3) . ?
C10 H10A 0.9900 . ?
C10 H10B 0.9900 . ?
C10 C11 1.505(3) . ?
C12 H12A 0.9900 . ?
C12 H12B 0.9900 . ?
C12 C13 1.496(3) . ?
C13 C14 1.383(3) . ?
C13 C18 1.385(3) . ?
C14 H14 0.9500 . ?
C14 C15 1.387(3) . ?
C15 H15 0.9500 . ?
C15 C16 1.379(3) . ?
C16 H16 0.9500 . ?
C16 C17 1.372(3) . ?
C17 H17 0.9500 . ?
C17 C18 1.376(3) . ?
C18 H18 0.9500 . ?

loop_
_geom_torsion_atom_site_label_1
_geom_torsion_atom_site_label_2
_geom_torsion_atom_site_label_3
_geom_torsion_atom_site_label_4
_geom_torsion
_geom_torsion_site_symmetry_1
_geom_torsion_site_symmetry_2
_geom_torsion_site_symmetry_3
_geom_torsion_site_symmetry_4
_geom_torsion_publ_flag
Cl1 C4 C5 C6 -177.94(15) . . . . ?
Cl2 C6 C7 C2 -179.49(14) . . . . ?
Cl2 C6 C7 C8 1.9(3) . . . . ?
O1 C1 C2 C3 1.1(3) . . . . ?
O1 C1 C2 C7 -179.20(18) . . . . ?
O3 C12 C13 C14 -90.6(2) . . . . ?
O3 C12 C13 C18 88.6(2) . . . . ?
N1 C1 C2 C3 -177.71(17) . . . . ?
N1 C1 C2 C7 2.0(3) . . . . ?
N1 C9 C10 C11 71.7(2) . . . . ?
C1 N1 C9 C8 -0.6(3) . . . . ?
C1 N1 C9 C10 176.71(17) . . . . ?
C1 C2 C3 C4 179.95(18) . . . . ?
C1 C2 C7 C6 -179.71(17) . . . . ?
C1 C2 C7 C8 -1.0(3) . . . . ?
C2 C3 C4 Cl1 177.85(15) . . . . ?
C2 C3 C4 C5 -0.4(3) . . . . ?
C2 C7 C8 C9 -0.9(3) . . . . ?
C3 C2 C7 C6 0.0(3) . . . . ?
C3 C2 C7 C8 178.69(18) . . . . ?
C3 C4 C5 C6 0.4(3) . . . . ?
C4 C5 C6 Cl2 179.32(15) . . . . ?
C4 C5 C6 C7 -0.1(3) . . . . ?
C5 C6 C7 C2 0.0(3) . . . . ?
C5 C6 C7 C8 -178.68(18) . . . . ?
C6 C7 C8 C9 177.72(18) . . . . ?
C7 C2 C3 C4 0.3(3) . . . . ?
C7 C8 C9 N1 1.7(3) . . . . ?
C7 C8 C9 C10 -175.35(17) . . . . ?
C8 C9 C10 C11 -111.1(2) . . . . ?
C9 N1 C1 O1 179.92(18) . . . . ?
C9 N1 C1 C2 -1.2(3) . . . . ?
C9 C10 C11 O2 23.8(3) . . . . ?
C9 C10 C11 O3 -157.99(17) . . . . ?
C11 O3 C12 C13 176.35(17) . . . . ?
C12 O3 C11 O2 0.0(3) . . . . ?
C12 O3 C11 C10 -178.17(17) . . . . ?
C12 C13 C14 C15 178.75(19) . . . . ?
C12 C13 C18 C17 -178.4(2) . . . . ?
C13 C14 C15 C16 0.2(3) . . . . ?
C14 C13 C18 C17 0.8(3) . . . . ?
C14 C15 C16 C17 -0.1(4) . . . . ?
C15 C16 C17 C18 0.4(4) . . . . ?
C16 C17 C18 C13 -0.8(4) . . . . ?
C18 C13 C14 C15 -0.5(3) . . . . ?
